data_7107570
loop_
_publ_author_name
'Zheng Yan'
'Mian Li'
'Hui-Ling Gao'
'Xiao-Chun Huang'
'Dan Li'

_publ_section_title
;
 High-spin versus spin-crossover versus low-spin: symmetry intervention in
 cooperativity in a 3D polymorphic iron(II)-tetrazole system
;
_journal_name_full Chem.Commun.
_journal_page_first 3960
_journal_paper_doi 10.1039/c2cc18140a
_journal_volume 48
_journal_year 2012
_chemical_formula_moiety 'C12 H7 Fe N12'
_chemical_formula_sum 'C12 H7 Fe N12'
_chemical_formula_weight 375.15
_chemical_name_systematic
;
?
;
_space_group_IT_number 148
_symmetry_cell_setting hexagonal
_symmetry_space_group_name_Hall '-R 3'
_symmetry_space_group_name_H-M 'R -3 :H'
_atom_sites_solution_hydrogens geom
_atom_sites_solution_primary direct
_atom_sites_solution_secondary difmap
_audit_creation_method SHELXL-97
_cell_angle_alpha 90.00
_cell_angle_beta 90.00
_cell_angle_gamma 120.00
_cell_formula_units_Z 6
_cell_length_a 22.4652(8)
_cell_length_b 22.4652(8)
_cell_length_c 7.3495(3)
_cell_measurement_reflns_used 1471
_cell_measurement_temperature 100(2)
_cell_measurement_theta_max 29.466
_cell_measurement_theta_min 2.957
_cell_volume 3212.2(2)
_computing_cell_refinement 'Bruker SMART (Bruker, 2002)'
_computing_data_collection 'Bruker SMART (Bruker, 2002)'
_computing_data_reduction 'Bruker SAINT (Bruker, 2002)'
_computing_molecular_graphics XP
_computing_publication_material XCIF
_computing_structure_refinement 'SHELXL-97 (Sheldrick, 1997)'
_computing_structure_solution 'SHELXS-97 (Sheldrick, 1997)'
_diffrn_ambient_temperature 100(2)
_diffrn_measured_fraction_theta_full 0.986
_diffrn_measured_fraction_theta_max 0.986
_diffrn_measurement_device_type 'Bruker Smart Apex CCD area detector'
_diffrn_measurement_method 'phi and omega scans'
_diffrn_radiation_monochromator graphite
_diffrn_radiation_source 'fine-focus sealed tube'
_diffrn_radiation_type MoK\a
_diffrn_radiation_wavelength 0.71073
_diffrn_reflns_av_R_equivalents 0.0248
_diffrn_reflns_av_sigmaI/netI 0.0449
_diffrn_reflns_limit_h_max 28
_diffrn_reflns_limit_h_min -15
_diffrn_reflns_limit_k_max 22
_diffrn_reflns_limit_k_min -28
_diffrn_reflns_limit_l_max 9
_diffrn_reflns_limit_l_min -7
_diffrn_reflns_number 2974
_diffrn_reflns_theta_full 26.99
_diffrn_reflns_theta_max 26.99
_diffrn_reflns_theta_min 2.96
_exptl_absorpt_coefficient_mu 0.722
_exptl_absorpt_correction_T_max 0.884
_exptl_absorpt_correction_T_min 0.835
_exptl_absorpt_correction_type multi-scan
_exptl_absorpt_process_details 'SADABS (Sheldrick, 1996)'
_exptl_crystal_colour black
_exptl_crystal_density_diffrn 1.164
_exptl_crystal_density_method 'not measured'
_exptl_crystal_description polyhedron
_exptl_crystal_F_000 1134
_exptl_crystal_size_max 0.25
_exptl_crystal_size_mid 0.21
_exptl_crystal_size_min 0.17
_platon_squeeze_details
;
;
_refine_diff_density_max 0.418
_refine_diff_density_min -0.539
_refine_diff_density_rms 0.087
_refine_ls_extinction_method none
_refine_ls_goodness_of_fit_ref 1.110
_refine_ls_hydrogen_treatment constr
_refine_ls_matrix_type full
_refine_ls_number_parameters 78
_refine_ls_number_reflns 1561
_refine_ls_number_restraints 0
_refine_ls_restrained_S_all 1.110
_refine_ls_R_factor_all 0.0525
_refine_ls_R_factor_gt 0.0435
_refine_ls_shift/su_max 0.000
_refine_ls_shift/su_mean 0.000
_refine_ls_structure_factor_coef Fsqd
_refine_ls_weighting_details 'calc w=1/[\s^2^(Fo^2^)+(0.0503P)^2^+9.1608P] where P=(Fo^2^+2Fc^2^)/3'
_refine_ls_weighting_scheme calc
_refine_ls_wR_factor_gt 0.1099
_refine_ls_wR_factor_ref 0.1157
_reflns_number_gt 1261
_reflns_number_total 1561
_reflns_threshold_expression >2sigma(I)
_cod_data_source_file c2cc18140a.txt
_cod_data_source_block complex_2a
_cod_original_cell_volume 3212.3(3)
_cod_original_sg_symbol_Hall -R3
_cod_original_sg_symbol_H-M R-3
_cod_database_code 7107570

loop_
_symmetry_equiv_pos_as_xyz
'x, y, z'
'-y, x-y, z'
'-x+y, -x, z'
'x+2/3, y+1/3, z+1/3'
'-y+2/3, x-y+1/3, z+1/3'
'-x+y+2/3, -x+1/3, z+1/3'
'x+1/3, y+2/3, z+2/3'
'-y+1/3, x-y+2/3, z+2/3'
'-x+y+1/3, -x+2/3, z+2/3'
'-x, -y, -z'
'y, -x+y, -z'
'x-y, x, -z'
'-x+2/3, -y+1/3, -z+1/3'
'y+2/3, -x+y+1/3, -z+1/3'
'x-y+2/3, x+1/3, -z+1/3'
'-x+1/3, -y+2/3, -z+2/3'
'y+1/3, -x+y+2/3, -z+2/3'
'x-y+1/3, x+2/3, -z+2/3'

loop_
_atom_site_label
_atom_site_type_symbol
_atom_site_fract_x
_atom_site_fract_y
_atom_site_fract_z
_atom_site_U_iso_or_equiv
_atom_site_adp_type
_atom_site_occupancy
_atom_site_symmetry_multiplicity
_atom_site_calc_flag
_atom_site_refinement_flags
_atom_site_disorder_group
Fe2 Fe 0.0000 0.0000 0.0000 0.0075(2) Uani 1 6 d S .
Fe1 Fe 0.0000 0.0000 0.5000 0.0069(2) Uani 1 6 d S .
N4 N 0.07260(11) 0.14533(10) 0.4234(3) 0.0178(5) Uani 1 1 d . .
N3 N 0.04137(10) 0.08258(10) 0.3496(3) 0.0115(4) Uani 1 1 d . .
N2 N 0.04327(11) 0.08655(11) 0.1706(3) 0.0165(5) Uani 1 1 d . .
N1 N 0.07638(13) 0.15293(11) 0.1231(3) 0.0257(6) Uani 1 1 d . .
H1A H 0.0850 0.1704 0.0097 0.031 Uiso 0.33 1 d PR .
C1 C 0.09381(15) 0.18757(14) 0.2789(4) 0.0252(6) Uani 1 1 d . .
C2 C 0.13154(18) 0.26284(14) 0.3040(4) 0.0314(7) Uani 1 1 d . .
C3 C 0.1120(4) 0.2908(3) 0.4412(10) 0.0473(10) Uani 0.522(4) 1 d P 1
H3 H 0.0731 0.2611 0.5155 0.057 Uiso 0.522(4) 1 d PR 1
C4 C 0.1859(4) 0.3048(3) 0.1922(10) 0.0473(10) Uani 0.522(4) 1 d P 1
H4 H 0.1987 0.2856 0.0932 0.057 Uiso 0.522(4) 1 d PR 1
C3' C 0.1204(4) 0.3053(3) 0.1956(11) 0.0473(10) Uani 0.478(4) 1 d P .
H3' H 0.0882 0.2866 0.0970 0.057 Uiso 0.478(4) 1 d PR .
C4' C 0.1776(4) 0.2904(3) 0.4380(11) 0.0473(10) Uani 0.478(4) 1 d P .
H4' H 0.1867 0.2609 0.5131 0.057 Uiso 0.478(4) 1 d PR .

loop_
_atom_site_aniso_label
_atom_site_aniso_U_11
_atom_site_aniso_U_22
_atom_site_aniso_U_33
_atom_site_aniso_U_23
_atom_site_aniso_U_13
_atom_site_aniso_U_12
Fe2 0.0051(3) 0.0051(3) 0.0121(4) 0.000 0.000 0.00256(13)
Fe1 0.0042(3) 0.0042(3) 0.0122(4) 0.000 0.000 0.00210(13)
N4 0.0186(11) 0.0057(10) 0.0250(12) 0.0024(8) 0.0013(9) 0.0031(8)
N3 0.0105(10) 0.0063(9) 0.0167(10) 0.0018(8) 0.0013(8) 0.0035(8)
N2 0.0183(11) 0.0096(10) 0.0195(11) 0.0056(8) 0.0030(9) 0.0055(9)
N1 0.0355(14) 0.0123(11) 0.0219(12) 0.0073(9) 0.0047(10) 0.0065(10)
C1 0.0279(15) 0.0106(13) 0.0313(15) 0.0067(11) 0.0036(12) 0.0052(11)
C2 0.0443(19) 0.0113(13) 0.0278(15) 0.0048(11) 0.0037(13) 0.0057(13)
C3 0.061(2) 0.0120(15) 0.051(2) 0.0072(14) -0.0017(19) 0.0052(16)
C4 0.061(2) 0.0120(15) 0.051(2) 0.0072(14) -0.0017(19) 0.0052(16)
C3' 0.061(2) 0.0120(15) 0.051(2) 0.0072(14) -0.0017(19) 0.0052(16)
C4' 0.061(2) 0.0120(15) 0.051(2) 0.0072(14) -0.0017(19) 0.0052(16)

loop_
_atom_type_symbol
_atom_type_description
_atom_type_scat_dispersion_real
_atom_type_scat_dispersion_imag
_atom_type_scat_source
C C 0.0033 0.0016 'International Tables Vol C Tables 4.2.6.8 and 6.1.1.4'
H H 0.0000 0.0000 'International Tables Vol C Tables 4.2.6.8 and 6.1.1.4'
Fe Fe 0.3463 0.8444 'International Tables Vol C Tables 4.2.6.8 and 6.1.1.4'
N N 0.0061 0.0033 'International Tables Vol C Tables 4.2.6.8 and 6.1.1.4'

loop_
_geom_angle_atom_site_label_1
_geom_angle_atom_site_label_2
_geom_angle_atom_site_label_3
_geom_angle
_geom_angle_site_symmetry_1
_geom_angle_site_symmetry_3
N2 Fe2 N2 180.00(14) 10 .
N2 Fe2 N2 88.00(8) 10 12
N2 Fe2 N2 92.00(8) . 12
N2 Fe2 N2 92.00(8) 10 3
N2 Fe2 N2 88.00(8) . 3
N2 Fe2 N2 180.00(14) 12 3
N2 Fe2 N2 92.00(8) 10 2
N2 Fe2 N2 88.00(8) . 2
N2 Fe2 N2 92.00(8) 12 2
N2 Fe2 N2 88.00(8) 3 2
N2 Fe2 N2 88.00(8) 10 11
N2 Fe2 N2 92.00(8) . 11
N2 Fe2 N2 88.00(8) 12 11
N2 Fe2 N2 92.00(8) 3 11
N2 Fe2 N2 180.00(14) 2 11
N3 Fe1 N3 180.00(9) 2 11_556
N3 Fe1 N3 91.03(8) 2 3
N3 Fe1 N3 88.97(8) 11_556 3
N3 Fe1 N3 91.03(8) 2 .
N3 Fe1 N3 88.97(8) 11_556 .
N3 Fe1 N3 91.03(8) 3 .
N3 Fe1 N3 88.97(8) 2 10_556
N3 Fe1 N3 91.03(8) 11_556 10_556
N3 Fe1 N3 88.97(8) 3 10_556
N3 Fe1 N3 180.00(9) . 10_556
N3 Fe1 N3 88.97(8) 2 12_556
N3 Fe1 N3 91.03(8) 11_556 12_556
N3 Fe1 N3 180.00(9) 3 12_556
N3 Fe1 N3 88.97(8) . 12_556
N3 Fe1 N3 91.03(8) 10_556 12_556
N3 N4 C1 103.8(2) . .
N2 N3 N4 110.61(19) . .
N2 N3 Fe1 127.89(16) . .
N4 N3 Fe1 121.50(16) . .
N3 N2 N1 108.5(2) . .
N3 N2 Fe2 123.31(15) . .
N1 N2 Fe2 128.21(17) . .
C1 N1 N2 105.3(2) . .
C1 N1 H1A 127.3 . .
N2 N1 H1A 127.3 . .
N1 C1 N4 111.8(2) . .
N1 C1 C2 127.6(3) . .
N4 C1 C2 120.6(3) . .
C4' C2 C3' 118.6(5) . .
C3 C2 C4 120.2(5) . .
C4' C2 C1 119.4(4) . .
C3' C2 C1 122.0(4) . .
C3 C2 C1 118.9(4) . .
C4 C2 C1 120.9(4) . .
C2 C3 C4 121.3(7) . 16
C2 C3 H3 119.3 . .
C4 C3 H3 119.4 16 .
C4' C3 H3 124.6 . .
C2 C4 C3 118.6(7) . 16
C2 C4 H4 120.4 . .
C3 C4 H4 121.1 16 .
C3' C4 H4 122.6 . .
C2 C3' C4' 119.9(7) . 16
C2 C3' H3' 119.8 . .
C4' C3' H3' 120.3 16 .
C4 C3' H3' 121.2 . .
C2 C4' C3' 121.5(7) . 16
C2 C4' H4' 119.1 . .
C3' C4' H4' 119.4 16 .
C3 C4' H4' 123.5 . .

loop_
_geom_bond_atom_site_label_1
_geom_bond_atom_site_label_2
_geom_bond_distance
_geom_bond_site_symmetry_2
Fe2 N2 2.099(2) 10
Fe2 N2 2.099(2) .
Fe2 N2 2.099(2) 12
Fe2 N2 2.099(2) 3
Fe2 N2 2.099(2) 2
Fe2 N2 2.099(2) 11
Fe1 N3 1.9502(19) 2
Fe1 N3 1.9502(19) 11_556
Fe1 N3 1.9502(19) 3
Fe1 N3 1.9502(19) .
Fe1 N3 1.9502(19) 10_556
Fe1 N3 1.9502(19) 12_556
N4 N3 1.336(3) .
N4 C1 1.343(3) .
N3 N2 1.318(3) .
N2 N1 1.338(3) .
N1 C1 1.329(4) .
N1 H1A 0.9000 .
C1 C2 1.476(4) .
C2 C4' 1.335(9) .
C2 C3' 1.359(8) .
C2 C3 1.371(8) .
C2 C4 1.380(8) .
C3 C4 1.405(8) 16
C3 H3 0.9600 .
C4 C3 1.405(8) 16
C4 H4 0.9600 .
C3' C4' 1.401(9) 16
C3' H3' 0.9600 .
C4' C3' 1.401(9) 16
C4' H4' 0.9602 .

loop_
_platon_squeeze_void_nr
_platon_squeeze_void_average_x
_platon_squeeze_void_average_y
_platon_squeeze_void_average_z
_platon_squeeze_void_volume
_platon_squeeze_void_count_electrons
_platon_squeeze_void_content
1 0.000 0.333 -0.037 85 25 ' '
2 0.000 0.667 -0.038 85 26 ' '
3 0.333 0.000 -0.037 85 25 ' '
4 0.333 0.333 -0.039 85 26 ' '
5 0.667 0.667 -0.037 85 25 ' '
6 0.667 1.000 -0.038 85 26 ' '
7 0.454 0.223 0.147 24 9 ' '
8 0.777 0.231 0.147 23 9 ' '
9 0.769 0.546 0.147 23 9 ' '
10 0.213 0.110 0.186 22 9 ' '
11 0.889 0.102 0.186 23 9 ' '
12 0.897 0.787 0.186 23 9 ' '
13 0.120 0.556 0.480 23 9 ' '
14 0.444 0.564 0.480 22 9 ' '
15 0.436 0.880 0.480 22 9 ' '
16 0.556 0.436 0.520 22 9 ' '
17 0.564 0.120 0.519 23 9 ' '
18 0.880 0.444 0.519 22 9 ' '
19 0.102 0.213 0.813 22 9 ' '
20 0.110 0.897 0.814 23 9 ' '
21 0.787 0.889 0.813 24 9 ' '
22 0.223 0.769 0.853 23 9 ' '
23 0.231 0.454 0.853 23 9 ' '
24 0.546 0.777 0.853 23 9 ' '
